data_1573645
_journal_paper_doi 10.1039/D4DT03036B
_chemical_formula_moiety 'C15 H22 Au O P'
_chemical_formula_sum 'C15 H22 Au O P'
_chemical_formula_weight 446.26
_space_group_crystal_system orthorhombic
_space_group_IT_number 61
_space_group_name_Hall '-P 2ac 2ab'
_space_group_name_H-M_alt 'P b c a'
_atom_sites_solution_hydrogens geom
_atom_sites_solution_primary direct
_audit_creation_date 2023-05-24
_audit_creation_method
;
Olex2 1.5
(compiled 2023.03.06 svn.rbb2c1857 for OlexSys, GUI svn.r6748)
;
_audit_update_record
;
2024-07-24 deposited with the CCDC.	2025-01-09 downloaded from the CCDC.
;
_cell_angle_alpha 90
_cell_angle_beta 90
_cell_angle_gamma 90
_cell_formula_units_Z 8
_cell_length_a 16.5789(3)
_cell_length_b 9.75229(9)
_cell_length_c 16.0089(5)
_cell_measurement_reflns_used 4040
_cell_measurement_temperature 293(2)
_cell_measurement_theta_max 21.6660
_cell_measurement_theta_min 1.8590
_cell_volume 2588.35(10)
_computing_cell_refinement 'CrysAlisPro 1.171.42.49 (Rigaku OD, 2022)'
_computing_data_collection 'CrysAlisPro 1.171.42.49 (Rigaku OD, 2022)'
_computing_data_reduction 'CrysAlisPro 1.171.42.49 (Rigaku OD, 2022)'
_computing_molecular_graphics 'Olex2 1.5 (Dolomanov et al., 2009)'
_computing_publication_material 'Olex2 1.5 (Dolomanov et al., 2009)'
_computing_structure_refinement 'SHELXL 2018/3 (Sheldrick, 2015)'
_computing_structure_solution 'SHELXS  (Sheldrick, 2008)'
_diffrn_ambient_environment 'Diamond Anvil Cell filled with Daphne-7575'
_diffrn_ambient_pressure 3300000
_diffrn_ambient_temperature 293(2)
_diffrn_crystal_treatment 'pressurized rapidly in Daphne-7575 as a hydrostatic medium'
_diffrn_detector 'Hybrid Pixel Array Detector'
_diffrn_detector_area_resol_mean 13.3333
_diffrn_measured_fraction_theta_full 0.622
_diffrn_measured_fraction_theta_max 0.405
_diffrn_measurement_details
;
List of Runs (angles in degrees, time in seconds):

  # Type    Start    End  Width  t~exp~   \w     \q     \k     \f   Frames
#--------------------------------------------------------------------------
  1  \w    -39.00  39.00   0.50    1.00    --    0.00   0.00   0.00  156
;
_diffrn_measurement_device 'abstract diffractometer'
_diffrn_measurement_device_type 'esperanto-CrysAlisPro-abstract goniometer imported esperanto images'
_diffrn_measurement_method '\w scans'
_diffrn_measurement_specimen_support 'Diamond Anvil Cell, effective opening angle 38 deg.'
_diffrn_orient_matrix_type 'CrysAlisPro convention (1999,Acta A55,543-557)'
_diffrn_orient_matrix_UB_11 -0.0121328290
_diffrn_orient_matrix_UB_12 0.0038577742
_diffrn_orient_matrix_UB_13 -0.0221935258
_diffrn_orient_matrix_UB_21 0.0010265596
_diffrn_orient_matrix_UB_22 -0.0416611305
_diffrn_orient_matrix_UB_23 -0.0032799743
_diffrn_orient_matrix_UB_31 -0.0215196770
_diffrn_orient_matrix_UB_32 -0.0041430559
_diffrn_orient_matrix_UB_33 0.0123599203
_diffrn_radiation_monochromator synchrotron
_diffrn_radiation_probe x-ray
_diffrn_radiation_type synchrotron
_diffrn_radiation_wavelength 0.410
_diffrn_reflns_av_R_equivalents 0.0321
_diffrn_reflns_av_unetI/netI 0.0372
_diffrn_reflns_Laue_measured_fraction_full 0.622
_diffrn_reflns_Laue_measured_fraction_max 0.405
_diffrn_reflns_limit_h_max 20
_diffrn_reflns_limit_h_min -22
_diffrn_reflns_limit_k_max 14
_diffrn_reflns_limit_k_min -13
_diffrn_reflns_limit_l_max 14
_diffrn_reflns_limit_l_min -18
_diffrn_reflns_number 8771
_diffrn_reflns_point_group_measured_fraction_full 0.622
_diffrn_reflns_point_group_measured_fraction_max 0.405
_diffrn_reflns_theta_full 14.241
_diffrn_reflns_theta_max 21.699
_diffrn_reflns_theta_min 1.578
_diffrn_source synchrotron
_exptl_absorpt_coefficient_mu 2.792
_exptl_absorpt_correction_T_max 1.00000
_exptl_absorpt_correction_T_min 0.79465
_exptl_absorpt_correction_type multi-scan
_exptl_absorpt_process_details
;
CrysAlisPro 1.171.42.49 (Rigaku Oxford Diffraction, 2022)
Empirical absorption correction using spherical harmonics,
implemented in SCALE3 ABSPACK scaling algorithm.
;
_exptl_crystal_colour colourless
_exptl_crystal_colour_primary colourless
_exptl_crystal_density_diffrn 2.290
_exptl_crystal_description needle
_exptl_crystal_F_000 1712
_exptl_crystal_preparation 'Mounted in a Diamond-Anvil Cell using Daphne-7575 as pressure medium.,Luminescent'
_exptl_crystal_pressure_history 'Pressurized to 3.30 GPa and left to stabilize over ? hours.'
_exptl_crystal_recrystallization_method 'Re-crystallisation from solvent: n-pentane/dichloromethane'
_exptl_crystal_size_max 0.0025
_exptl_crystal_size_mid 0.002
_exptl_crystal_size_min 0.0015
_refine_diff_density_max 0.731
_refine_diff_density_min -0.860
_refine_diff_density_rms 0.113
_refine_ls_extinction_method none
_refine_ls_goodness_of_fit_ref 1.101
_refine_ls_hydrogen_treatment constr
_refine_ls_matrix_type full
_refine_ls_number_parameters 167
_refine_ls_number_reflns 3220
_refine_ls_number_restraints 0
_refine_ls_restrained_S_all 1.101
_refine_ls_R_factor_all 0.0264
_refine_ls_R_factor_gt 0.0234
_refine_ls_shift/su_max 0.003
_refine_ls_shift/su_mean 0.000
_refine_ls_structure_factor_coef Fsqd
_refine_ls_weighting_details 'w=1/[\s^2^(Fo^2^)+(0.0213P)^2^+0.8571P] where P=(Fo^2^+2Fc^2^)/3'
_refine_ls_weighting_scheme calc
_refine_ls_wR_factor_gt 0.0627
_refine_ls_wR_factor_ref 0.0645
_reflns_Friedel_coverage 0.000
_reflns_number_gt 2818
_reflns_number_total 3220
_reflns_threshold_expression 'I > 2\s(I)'
_cod_data_source_file d4dt03036b3.cif
_cod_data_source_block 0019_3p30GPa
_cod_database_code 1573645
_shelx_shelxl_version_number 2018/3
_chemical_oxdiff_formula 'C15 H22 O P Au'
_shelx_space_group_comment
;
The symmetry employed for this shelxl refinement is uniquely defined
by the following loop, which should always be used as a source of
symmetry information in preference to the above space-group names.
They are only intended as comments.
;
_diffrn_orient_matrix_axis[1] matrixX
_diffrn_orient_matrix_axis[2] matrixY
_diffrn_orient_matrix_axis[3] matrixZ
_olex2_refinement_description
;
1. Fixed Uiso
 At 1.2 times of:
  All C(H) groups, All C(H,H) groups
 At 1.5 times of:
  All C(H,H,H) groups
2.a Secondary CH2 refined with riding coordinates:
 C10(H10A,H10B), C12(H12A,H12B), C14(H14A,H14B)
2.b Aromatic/amide H refined with riding coordinates:
 C8(H8), C7(H7), C4(H4), C5(H5)
2.c Idealised Me refined as rotating group:
 C15(H15A,H15B,H15C), C13(H13A,H13B,H13C), C9(H9A,H9B,H9C), C11(H11A,H11B,H11C)
;
_olex2_submission_special_instructions 'No special instructions were received'
_oxdiff_exptl_absorpt_empirical_details
;
Empirical correction (ABSPACK) includes:
- Absorption correction using spherical harmonics
- Frame scaling
- Detector area scaling
;
_oxdiff_exptl_absorpt_empirical_full_max 1.541
_oxdiff_exptl_absorpt_empirical_full_min 0.782

loop_
_space_group_symop_operation_xyz
'x, y, z'
'-x+1/2, -y, z+1/2'
'x+1/2, -y+1/2, -z'
'-x, y+1/2, -z+1/2'
'-x, -y, -z'
'x-1/2, y, -z-1/2'
'-x-1/2, y-1/2, z'
'x, -y-1/2, z-1/2'

loop_
_atom_site_label
_atom_site_type_symbol
_atom_site_fract_x
_atom_site_fract_y
_atom_site_fract_z
_atom_site_U_iso_or_equiv
_atom_site_adp_type
_atom_site_occupancy
_atom_site_site_symmetry_order
_atom_site_calc_flag
_atom_site_refinement_flags_posn
_atom_site_refinement_flags_adp
_atom_site_refinement_flags_occupancy
_atom_site_disorder_assembly
_atom_site_disorder_group
Au1 Au 0.38423(2) 0.87845(2) 0.34522(2) 0.02372(6) Uani 1 1 d . . . . .
P1 P 0.37740(4) 1.07284(5) 0.26787(6) 0.02085(17) Uani 1 1 d . . . . .
O1 O 0.33588(13) 0.05703(17) 0.5575(2) 0.0357(7) Uani 1 1 d . . . . .
C6 C 0.35353(16) 0.1797(2) 0.5203(2) 0.0232(6) Uani 1 1 d . . . . .
C3 C 0.37658(15) 0.4386(2) 0.4505(2) 0.0227(7) Uani 1 1 d . . . . .
C10 C 0.39026(16) 1.0300(3) 0.1585(2) 0.0259(8) Uani 1 1 d . . . . .
H10A H 0.360131 1.095202 0.125022 0.031 Uiso 1 1 calc R U . . .
H10B H 0.446809 1.039445 0.144052 0.031 Uiso 1 1 calc R U . . .
C8 C 0.44216(16) 0.3580(2) 0.4747(2) 0.0240(7) Uani 1 1 d . . . . .
H8 H 0.494325 0.390974 0.467547 0.029 Uiso 1 1 calc R U . . .
C2 C 0.38774(15) 0.5751(3) 0.4191(3) 0.0267(7) Uani 1 1 d . . . . .
C12 C 0.28156(16) 1.1623(2) 0.2718(3) 0.0306(8) Uani 1 1 d . . . . .
H12A H 0.269920 1.188693 0.328962 0.037 Uiso 1 1 calc R U . . .
H12B H 0.284628 1.244997 0.238317 0.037 Uiso 1 1 calc R U . . .
C7 C 0.43034(16) 0.2294(2) 0.5094(2) 0.0264(7) Uani 1 1 d . . . . .
H7 H 0.474476 0.176680 0.525290 0.032 Uiso 1 1 calc R U . . .
C15 C 0.43816(17) 1.3366(2) 0.2479(3) 0.0326(9) Uani 1 1 d . . . . .
H15A H 0.423670 1.323947 0.190346 0.049 Uiso 1 1 calc R U . . .
H15B H 0.485057 1.394029 0.251380 0.049 Uiso 1 1 calc R U . . .
H15C H 0.394242 1.379171 0.277115 0.049 Uiso 1 1 calc R U . . .
C14 C 0.45635(16) 1.1985(2) 0.2871(2) 0.0254(7) Uani 1 1 d . . . . .
H14A H 0.462879 1.210131 0.346920 0.031 Uiso 1 1 calc R U . . .
H14B H 0.506884 1.164092 0.264904 0.031 Uiso 1 1 calc R U . . .
C4 C 0.29891(17) 0.3859(2) 0.4609(3) 0.0267(8) Uani 1 1 d . . . . .
H4 H 0.254664 0.438096 0.444696 0.032 Uiso 1 1 calc R U . . .
C1 C 0.39099(15) 0.6936(2) 0.3968(3) 0.0268(7) Uani 1 1 d . . . . .
C13 C 0.21522(18) 1.0722(3) 0.2395(3) 0.0375(10) Uani 1 1 d . . . . .
H13A H 0.224168 1.053314 0.181392 0.056 Uiso 1 1 calc R U . . .
H13B H 0.164366 1.118020 0.246200 0.056 Uiso 1 1 calc R U . . .
H13C H 0.214636 0.987718 0.270246 0.056 Uiso 1 1 calc R U . . .
C5 C 0.28682(17) 0.2578(2) 0.4949(2) 0.0276(7) Uani 1 1 d . . . . .
H5 H 0.234835 0.223371 0.500915 0.033 Uiso 1 1 calc R U . . .
C9 C 0.4004(2) -0.0390(3) 0.5629(3) 0.0384(10) Uani 1 1 d . . . . .
H9A H 0.426752 -0.045807 0.509693 0.058 Uiso 1 1 calc R U . . .
H9B H 0.379485 -0.127109 0.578543 0.058 Uiso 1 1 calc R U . . .
H9C H 0.438441 -0.008698 0.604202 0.058 Uiso 1 1 calc R U . . .
C11 C 0.3625(2) 0.8848(2) 0.1363(3) 0.0302(8) Uani 1 1 d . . . . .
H11A H 0.376038 0.865400 0.079209 0.045 Uiso 1 1 calc R U . . .
H11B H 0.305147 0.878052 0.143552 0.045 Uiso 1 1 calc R U . . .
H11C H 0.388865 0.819966 0.172197 0.045 Uiso 1 1 calc R U . . .

loop_
_atom_site_aniso_label
_atom_site_aniso_U_11
_atom_site_aniso_U_22
_atom_site_aniso_U_33
_atom_site_aniso_U_23
_atom_site_aniso_U_13
_atom_site_aniso_U_12
Au1 0.02743(9) 0.02159(6) 0.02213(15) 0.00481(3) -0.00056(3) -0.00130(2)
P1 0.0239(3) 0.0179(2) 0.0208(6) 0.0014(2) 0.0002(2) 0.00033(15)
O1 0.0381(13) 0.0236(7) 0.045(3) 0.0105(9) 0.0007(10) -0.0026(6)
C6 0.0283(13) 0.0211(8) 0.020(2) 0.0017(9) -0.0006(9) -0.0009(7)
C3 0.0298(14) 0.0212(9) 0.017(2) 0.0035(9) -0.0007(9) -0.0011(6)
C10 0.0299(16) 0.0235(10) 0.024(3) 0.0009(10) 0.0013(9) -0.0016(7)
C8 0.0224(13) 0.0240(8) 0.026(3) 0.0021(10) 0.0018(9) 0.0004(6)
C2 0.0247(14) 0.0257(11) 0.030(3) 0.0031(11) 0.0008(9) 0.0014(7)
C12 0.0257(14) 0.0259(9) 0.040(3) -0.0065(11) 0.0004(11) 0.0019(7)
C7 0.0264(14) 0.0228(9) 0.030(3) 0.0023(10) -0.0005(10) 0.0023(7)
C15 0.0313(15) 0.0236(9) 0.043(3) 0.0064(12) -0.0007(11) -0.0040(8)
C14 0.0296(13) 0.0249(9) 0.022(3) -0.0023(10) -0.0054(10) -0.0023(7)
C4 0.0216(15) 0.0280(10) 0.031(3) 0.0046(10) -0.0036(10) 0.0003(6)
C1 0.0280(14) 0.0273(11) 0.025(3) 0.0066(11) -0.0014(10) -0.0005(7)
C13 0.0263(15) 0.0388(12) 0.048(4) -0.0123(14) -0.0018(12) -0.0006(9)
C5 0.0223(13) 0.0290(9) 0.031(3) 0.0047(10) -0.0019(10) -0.0041(7)
C9 0.051(2) 0.0207(10) 0.043(4) 0.0000(12) 0.0008(15) 0.0055(9)
C11 0.0331(18) 0.0245(11) 0.033(3) -0.0053(10) -0.0024(15) -0.0010(7)

loop_
_atom_type_symbol
_atom_type_description
_atom_type_scat_dispersion_real
_atom_type_scat_dispersion_imag
_atom_type_scat_source
C C -0.0001 0.0005 'International Tables Vol C Tables 4.2.6.8 and 6.1.1.4'
H H 0.0000 0.0000 'International Tables Vol C Tables 4.2.6.8 and 6.1.1.4'
O O 0.0016 0.0018 'International Tables Vol C Tables 4.2.6.8 and 6.1.1.4'
P P 0.0342 0.0304 'International Tables Vol C Tables 4.2.6.8 and 6.1.1.4'
Au Au -0.4672 3.5799 'International Tables Vol C Tables 4.2.6.8 and 6.1.1.4'

loop_
_axis.id
_axis.type
_axis.equipment
_axis.parity
_axis.depends_on
_axis.zero
_axis.vector[1]
_axis.vector[2]
_axis.vector[3]
source . source . . . 1.00000000 0.00000000 0.00000000
omega rotation goniometer -1 . -0.00106000 0.00000000 0.00000000 1.00000000
kappa rotation goniometer -1 omega 0.00000000 -0.76604444 0.00000000 0.64278761
phi rotation goniometer -1 kappa . 0.00000000 0.00000000 1.00000000
theta rotation goniometer -1 . 0.00200000 0.00000000 0.00000000 1.00000000
matrixX general general . phi . 1.00000000 0.00000000 0.00000000
matrixY general general . phi . 0.00000000 1.00000000 0.00000000
matrixZ general general . phi . 0.00000000 0.00000000 1.00000000
dacX translation general . phi . 0.00000000 1.00000000 0.00000000
dacY translation general . phi . -1.00000000 0.00000000 0.00000000
dacZ translation general . phi . 0.00000000 0.00000000 1.00000000

loop_
_geom_angle_atom_site_label_1
_geom_angle_atom_site_label_2
_geom_angle_atom_site_label_3
_geom_angle
_geom_angle_site_symmetry_1
_geom_angle_site_symmetry_3
_geom_angle_publ_flag
C1 Au1 P1 171.46(12) . . ?
C10 P1 Au1 109.22(9) . . ?
C10 P1 C12 104.32(16) . . ?
C10 P1 C14 103.54(15) . . ?
C12 P1 Au1 115.27(11) . . ?
C12 P1 C14 107.49(11) . . ?
C14 P1 Au1 115.76(11) . . ?
C6 O1 C9 116.2(2) . . ?
O1 C6 C7 124.2(2) . . ?
O1 C6 C5 115.6(2) . . ?
C7 C6 C5 120.1(2) . . ?
C8 C3 C2 121.3(2) . . ?
C4 C3 C8 118.5(2) . . ?
C4 C3 C2 120.2(2) . . ?
P1 C10 H10A 108.8 . . ?
P1 C10 H10B 108.8 . . ?
H10A C10 H10B 107.7 . . ?
C11 C10 P1 113.7(3) . . ?
C11 C10 H10A 108.8 . . ?
C11 C10 H10B 108.8 . . ?
C3 C8 H8 119.6 . . ?
C7 C8 C3 120.7(2) . . ?
C7 C8 H8 119.6 . . ?
C1 C2 C3 174.0(3) . . ?
P1 C12 H12A 109.6 . . ?
P1 C12 H12B 109.6 . . ?
H12A C12 H12B 108.1 . . ?
C13 C12 P1 110.43(18) . . ?
C13 C12 H12A 109.6 . . ?
C13 C12 H12B 109.6 . . ?
C6 C7 C8 120.1(2) . . ?
C6 C7 H7 119.9 . . ?
C8 C7 H7 119.9 . . ?
H15A C15 H15B 109.5 . . ?
H15A C15 H15C 109.5 . . ?
H15B C15 H15C 109.5 . . ?
C14 C15 H15A 109.5 . . ?
C14 C15 H15B 109.5 . . ?
C14 C15 H15C 109.5 . . ?
P1 C14 H14A 109.1 . . ?
P1 C14 H14B 109.1 . . ?
C15 C14 P1 112.6(2) . . ?
C15 C14 H14A 109.1 . . ?
C15 C14 H14B 109.1 . . ?
H14A C14 H14B 107.8 . . ?
C3 C4 H4 119.5 . . ?
C5 C4 C3 121.0(2) . . ?
C5 C4 H4 119.5 . . ?
C2 C1 Au1 170.6(3) . . ?
C12 C13 H13A 109.5 . . ?
C12 C13 H13B 109.5 . . ?
C12 C13 H13C 109.5 . . ?
H13A C13 H13B 109.5 . . ?
H13A C13 H13C 109.5 . . ?
H13B C13 H13C 109.5 . . ?
C6 C5 H5 120.3 . . ?
C4 C5 C6 119.5(2) . . ?
C4 C5 H5 120.3 . . ?
O1 C9 H9A 109.5 . . ?
O1 C9 H9B 109.5 . . ?
O1 C9 H9C 109.5 . . ?
H9A C9 H9B 109.5 . . ?
H9A C9 H9C 109.5 . . ?
H9B C9 H9C 109.5 . . ?
C10 C11 H11A 109.5 . . ?
C10 C11 H11B 109.5 . . ?
C10 C11 H11C 109.5 . . ?
H11A C11 H11B 109.5 . . ?
H11A C11 H11C 109.5 . . ?
H11B C11 H11C 109.5 . . ?

loop_
_geom_bond_atom_site_label_1
_geom_bond_atom_site_label_2
_geom_bond_distance
_geom_bond_site_symmetry_2
_geom_bond_publ_flag
Au1 P1 2.2672(7) . ?
Au1 C1 1.986(3) . ?
P1 C10 1.812(4) . ?
P1 C12 1.814(3) . ?
P1 C14 1.819(2) . ?
O1 C6 1.368(3) . ?
O1 C9 1.424(3) . ?
C6 C7 1.374(4) . ?
C6 C5 1.404(4) . ?
C3 C8 1.397(4) . ?
C3 C2 1.435(4) . ?
C3 C4 1.397(4) . ?
C10 H10A 0.9700 . ?
C10 H10B 0.9700 . ?
C10 C11 1.531(3) . ?
C8 H8 0.9300 . ?
C8 C7 1.385(3) . ?
C2 C1 1.210(4) . ?
C12 H12A 0.9700 . ?
C12 H12B 0.9700 . ?
C12 C13 1.499(4) . ?
C7 H7 0.9300 . ?
C15 H15A 0.9600 . ?
C15 H15B 0.9600 . ?
C15 H15C 0.9600 . ?
C15 C14 1.516(4) . ?
C14 H14A 0.9700 . ?
C14 H14B 0.9700 . ?
C4 H4 0.9300 . ?
C4 C5 1.377(3) . ?
C13 H13A 0.9600 . ?
C13 H13B 0.9600 . ?
C13 H13C 0.9600 . ?
C5 H5 0.9300 . ?
C9 H9A 0.9600 . ?
C9 H9B 0.9600 . ?
C9 H9C 0.9600 . ?
C11 H11A 0.9600 . ?
C11 H11B 0.9600 . ?
C11 H11C 0.9600 . ?

loop_
_geom_torsion_atom_site_label_1
_geom_torsion_atom_site_label_2
_geom_torsion_atom_site_label_3
_geom_torsion_atom_site_label_4
_geom_torsion
_geom_torsion_site_symmetry_1
_geom_torsion_site_symmetry_2
_geom_torsion_site_symmetry_3
_geom_torsion_site_symmetry_4
_geom_torsion_publ_flag
Au1 P1 C10 C11 27.9(2) . . . . ?
Au1 P1 C12 C13 -60.8(3) . . . . ?
Au1 P1 C14 C15 -167.5(2) . . . . ?
O1 C6 C7 C8 -176.8(3) . . . . ?
O1 C6 C5 C4 176.6(3) . . . . ?
C3 C8 C7 C6 0.0(6) . . . . ?
C3 C4 C5 C6 0.8(6) . . . . ?
C10 P1 C12 C13 59.0(3) . . . . ?
C10 P1 C14 C15 73.0(3) . . . . ?
C8 C3 C4 C5 0.5(6) . . . . ?
C2 C3 C8 C7 176.3(4) . . . . ?
C2 C3 C4 C5 -176.7(4) . . . . ?
C12 P1 C10 C11 -95.8(2) . . . . ?
C12 P1 C14 C15 -37.0(3) . . . . ?
C7 C6 C5 C4 -1.6(5) . . . . ?
C14 P1 C10 C11 151.8(2) . . . . ?
C14 P1 C12 C13 168.5(3) . . . . ?
C4 C3 C8 C7 -0.9(6) . . . . ?
C5 C6 C7 C8 1.3(5) . . . . ?
C9 O1 C6 C7 -18.4(5) . . . . ?
C9 O1 C6 C5 163.5(3) . . . . ?
